data_1565349
loop_
_publ_author_name
'Berti, Beatrice'
'Bortoluzzi, Marco'
'Cesari, Cristiana'
'Femoni, Cristina'
'Iapalucci, Maria Carmela'
'Zacchini, Stefano'

_publ_section_title
;
 Reactions of [Pt6(CO)6(SnX2)2(SnX3)4]4-- (X&#x00A0;=&#x00A0;Cl, Br) with
 Acids: Syntheses and molecular structures of
 [Pt12(CO)10(SnCl)2(SnCl2)4{Cl2Sn(\m-OH)SnCl2}2]2-- And
 [Pt7(CO)6(SnBr2)4{Br2Sn(\m-OH)SnBr2}{Br2Sn(\m-Br)SnBr2}]2-- Platinum
 carbonyl clusters decorated by Sn(II)-Fragments
;
_journal_name_full 'Inorganica Chimica Acta'
_journal_page_first 119432
_journal_paper_doi 10.1016/j.ica.2020.119432
_journal_volume 503
_journal_year 2020
_chemical_formula_sum 'C54 H41 Br17 O7 P2 Pt7 Sn8'
_chemical_formula_weight 4537.43
_space_group_crystal_system triclinic
_space_group_IT_number 2
_space_group_name_Hall '-P 1'
_space_group_name_H-M_alt 'P -1'
_atom_sites_solution_hydrogens geom
_audit_creation_method SHELXL-2014/7
_cell_angle_alpha 67.506(2)
_cell_angle_beta 75.358(2)
_cell_angle_gamma 76.354(2)
_cell_formula_units_Z 1
_cell_length_a 12.3712(13)
_cell_length_b 13.8323(15)
_cell_length_c 14.2847(16)
_cell_measurement_reflns_used 9931
_cell_measurement_temperature 100(2)
_cell_measurement_theta_max 29.434
_cell_measurement_theta_min 2.169
_cell_volume 2158.4(4)
_computing_cell_refinement 'APEX2 (Bruker AXS, 2006)'
_computing_data_collection 'APEX2 (Bruker AXS, 2006)'
_computing_data_reduction 'SAINT (Bruker AXS, 2004)'
_computing_molecular_graphics 'SCHAKAL99 (Keller, 1999)'
_computing_publication_material 'XCIF (Bruker AXS, 2001)'
_computing_structure_refinement 'SHELXL-2014/7 (Sheldrick, 2014)'
_computing_structure_solution 'SHELXL-2014/7 (Sheldrick, 2014)'
_diffrn_ambient_temperature 100(2)
_diffrn_measured_fraction_theta_full 0.999
_diffrn_measured_fraction_theta_max 0.999
_diffrn_measurement_device_type 'PHOTON100 area detector'
_diffrn_measurement_method 'phi and omega scans'
_diffrn_radiation_type MoK\a
_diffrn_radiation_wavelength 0.71073
_diffrn_reflns_av_R_equivalents 0.0537
_diffrn_reflns_av_unetI/netI 0.0543
_diffrn_reflns_Laue_measured_fraction_full 0.999
_diffrn_reflns_Laue_measured_fraction_max 0.999
_diffrn_reflns_limit_h_max 14
_diffrn_reflns_limit_h_min -14
_diffrn_reflns_limit_k_max 16
_diffrn_reflns_limit_k_min -16
_diffrn_reflns_limit_l_max 17
_diffrn_reflns_limit_l_min -17
_diffrn_reflns_number 24925
_diffrn_reflns_point_group_measured_fraction_full 0.999
_diffrn_reflns_point_group_measured_fraction_max 0.999
_diffrn_reflns_theta_full 25.098
_diffrn_reflns_theta_max 25.098
_diffrn_reflns_theta_min 1.823
_diffrn_source 'fine-focus sealed tube'
_exptl_absorpt_coefficient_mu 21.505
_exptl_absorpt_correction_T_max 0.0556
_exptl_absorpt_correction_T_min 0.0071
_exptl_absorpt_correction_type empirical
_exptl_absorpt_process_details
;
 Data were corrected for Lorentz polarization and absorption
 effects (empirical absorption corrections SADABS).
 R(int) = 0.1774 (selected reflections only, before parameter refinement)
 R(int) = 0.0770 (selected reflections only, after parameter refinement)
;
_exptl_crystal_colour red
_exptl_crystal_density_diffrn 3.491
_exptl_crystal_description prism
_exptl_crystal_F_000 1992
_exptl_crystal_size_max 0.210
_exptl_crystal_size_mid 0.150
_exptl_crystal_size_min 0.120
_refine_diff_density_max 3.122
_refine_diff_density_min -2.700
_refine_diff_density_rms 0.394
_refine_ls_extinction_coef .
_refine_ls_extinction_method none
_refine_ls_goodness_of_fit_ref 1.113
_refine_ls_hydrogen_treatment constr
_refine_ls_matrix_type full
_refine_ls_number_parameters 433
_refine_ls_number_reflns 7703
_refine_ls_number_restraints 6
_refine_ls_restrained_S_all 1.113
_refine_ls_R_factor_all 0.0466
_refine_ls_R_factor_gt 0.0421
_refine_ls_shift/su_max 0.001
_refine_ls_shift/su_mean 0.000
_refine_ls_structure_factor_coef Fsqd
_refine_ls_weighting_details 'w=1/[\s^2^(Fo^2^)+(0.0573P)^2^+26.4923P] where P=(Fo^2^+2Fc^2^)/3'
_refine_ls_weighting_scheme calc
_refine_ls_wR_factor_gt 0.1168
_refine_ls_wR_factor_ref 0.1194
_reflns_Friedel_coverage 0.000
_reflns_Friedel_fraction_full .
_reflns_Friedel_fraction_max .
_reflns_number_gt 7047
_reflns_number_total 7703
_reflns_threshold_expression 'I > 2\s(I)'
_cod_data_source_file ICA-2020-503-119432.cif
_cod_data_source_block 3
_cod_original_cell_volume 2158.5(4)
_cod_database_code 1565349
_shelx_shelxl_version_number 2014/7
_shelx_space_group_comment
;
The symmetry employed for this shelxl refinement is uniquely defined
by the following loop, which should always be used as a source of
symmetry information in preference to the above space-group names.
They are only intended as comments.
;
_shelx_estimated_absorpt_t_min 0.093
_shelx_estimated_absorpt_t_max 0.182

loop_
_space_group_symop_operation_xyz
'x, y, z'
'-x, -y, -z'

loop_
_atom_site_label
_atom_site_type_symbol
_atom_site_fract_x
_atom_site_fract_y
_atom_site_fract_z
_atom_site_U_iso_or_equiv
_atom_site_adp_type
_atom_site_occupancy
_atom_site_site_symmetry_order
_atom_site_calc_flag
_atom_site_refinement_flags_posn
_atom_site_refinement_flags_adp
_atom_site_refinement_flags_occupancy
_atom_site_disorder_assembly
_atom_site_disorder_group
Pt1 Pt 0.5000 0.5000 0.0000 0.01212(14) Uani 1 2 d S . P . .
Pt2 Pt 0.40694(3) 0.44086(3) 0.20172(3) 0.01479(12) Uani 1 1 d . . . . .
Pt3 Pt 0.72509(3) 0.41070(3) -0.01345(3) 0.01656(12) Uani 1 1 d . . . . .
Pt4 Pt 0.57548(3) 0.34270(3) -0.08264(3) 0.01341(12) Uani 1 1 d . . . . .
Sn1 Sn 0.31372(7) 0.58745(6) 0.28475(6) 0.02085(19) Uani 1 1 d . . . . .
Sn2 Sn 0.63992(6) 0.54625(6) 0.08697(6) 0.01493(17) Uani 1 1 d . . . . .
Sn3 Sn 0.51294(6) 0.29219(6) 0.12430(5) 0.01409(17) Uani 1 1 d . . . . .
Sn4 Sn 0.79886(7) 0.24327(6) -0.07217(6) 0.02059(18) Uani 1 1 d . . . . .
Br1 Br 0.2127(2) 0.78677(18) 0.25142(17) 0.0233(5) Uani 0.5 1 d . . P A 2
O1 O 0.2049(14) 0.7409(14) 0.2212(12) 0.0233(5) Uani 0.5 1 d . U P A 1
H1 H 0.1675 0.7896 0.2557 0.028 Uiso 0.5 1 calc R U P A 1
Br2 Br 0.38908(16) 0.5971(2) 0.42464(14) 0.0710(7) Uani 1 1 d . . . . .
Br3 Br 0.12793(11) 0.52624(10) 0.38062(10) 0.0316(3) Uani 1 1 d . . . . .
Br4 Br 0.67117(10) 0.46518(9) 0.26976(9) 0.0238(3) Uani 1 1 d . . . . .
Br5 Br 0.76615(10) 0.68422(10) 0.02557(10) 0.0263(3) Uani 1 1 d . . . . .
Br6 Br 0.67082(10) 0.20029(9) 0.22437(9) 0.0249(3) Uani 1 1 d . . . . .
Br7 Br 0.41267(11) 0.13447(10) 0.18418(9) 0.0269(3) Uani 1 1 d . . . . .
Br8 Br 0.78001(11) 0.05554(10) 0.03109(9) 0.0280(3) Uani 1 1 d . . . . .
Br9 Br 1.00951(11) 0.22912(11) -0.12321(10) 0.0317(3) Uani 1 1 d . . . . .
C2 C 0.3901(10) 0.3395(9) 0.3337(9) 0.021(2) Uani 1 1 d . . . . .
C3 C 0.8617(11) 0.4004(11) 0.0237(12) 0.034(3) Uani 1 1 d . . . . .
C4 C 0.5371(10) 0.2207(10) -0.0953(9) 0.024(3) Uani 1 1 d . . . . .
O2 O 0.3879(9) 0.2795(7) 0.4128(6) 0.036(2) Uani 1 1 d . . . . .
O3 O 0.9443(9) 0.3961(10) 0.0474(10) 0.057(3) Uani 1 1 d . . . . .
O4 O 0.5160(9) 0.1524(7) -0.1023(8) 0.038(2) Uani 1 1 d . . . . .
P1 P 0.1391(3) 0.1095(2) 0.5745(2) 0.0211(6) Uani 1 1 d . . . . .
C101 C 0.2365(11) 0.0040(9) 0.5380(8) 0.022(3) Uani 1 1 d . . . . .
C102 C 0.3431(12) 0.0259(10) 0.4793(10) 0.030(3) Uani 1 1 d . . . . .
H102 H 0.3640 0.0932 0.4624 0.036 Uiso 1 1 calc R U . . .
C103 C 0.4185(13) -0.0526(11) 0.4460(12) 0.038(3) Uani 1 1 d . . . . .
H103 H 0.4913 -0.0395 0.4064 0.045 Uiso 1 1 calc R U . . .
C104 C 0.3846(13) -0.1496(11) 0.4720(11) 0.037(3) Uani 1 1 d . . . . .
H104 H 0.4349 -0.2032 0.4496 0.045 Uiso 1 1 calc R U . . .
C105 C 0.2790(13) -0.1703(11) 0.5300(11) 0.036(3) Uani 1 1 d . . . . .
H105 H 0.2575 -0.2371 0.5461 0.043 Uiso 1 1 calc R U . . .
C106 C 0.2060(12) -0.0949(9) 0.5640(9) 0.026(3) Uani 1 1 d . . . . .
H106 H 0.1345 -0.1098 0.6054 0.031 Uiso 1 1 calc R U . . .
C107 C 0.2127(10) 0.1692(9) 0.6273(8) 0.018(2) Uani 1 1 d . . . . .
C108 C 0.1885(10) 0.2773(9) 0.6073(8) 0.021(2) Uani 1 1 d . . . . .
H108 H 0.1350 0.3207 0.5650 0.026 Uiso 1 1 calc R U . . .
C109 C 0.2440(11) 0.3202(10) 0.6503(10) 0.026(3) Uani 1 1 d . . . . .
H109 H 0.2290 0.3945 0.6365 0.031 Uiso 1 1 calc R U . . .
C110 C 0.3208(12) 0.2582(10) 0.7130(10) 0.029(3) Uani 1 1 d . . . . .
H110 H 0.3562 0.2897 0.7435 0.035 Uiso 1 1 calc R U . . .
C111 C 0.3462(12) 0.1521(10) 0.7314(10) 0.029(3) Uani 1 1 d . . . . .
H111 H 0.4012 0.1093 0.7725 0.034 Uiso 1 1 calc R U . . .
C112 C 0.2898(12) 0.1077(10) 0.6887(10) 0.029(3) Uani 1 1 d . . . . .
H112 H 0.3051 0.0334 0.7024 0.034 Uiso 1 1 calc R U . . .
C113 C 0.0828(10) 0.2084(9) 0.4655(9) 0.021(2) Uani 1 1 d . . . . .
C114 C -0.0153(11) 0.2752(10) 0.4799(10) 0.028(3) Uani 1 1 d . . . . .
H114 H -0.0538 0.2684 0.5482 0.033 Uiso 1 1 calc R U . . .
C115 C -0.0605(11) 0.3533(11) 0.3973(10) 0.030(3) Uani 1 1 d . . . . .
H115 H -0.1289 0.3996 0.4080 0.035 Uiso 1 1 calc R U . . .
C116 C -0.0030(12) 0.3604(11) 0.3007(11) 0.034(3) Uani 1 1 d . . . . .
H116 H -0.0326 0.4122 0.2431 0.041 Uiso 1 1 calc R U . . .
C117 C 0.0983(12) 0.2942(14) 0.2839(10) 0.042(4) Uani 1 1 d . . . . .
H117 H 0.1370 0.3011 0.2156 0.051 Uiso 1 1 calc R U . . .
C118 C 0.1411(12) 0.2204(12) 0.3646(10) 0.033(3) Uani 1 1 d . . . . .
H118 H 0.2109 0.1762 0.3534 0.040 Uiso 1 1 calc R U . . .
C119 C 0.0259(11) 0.0492(10) 0.6695(9) 0.025(3) Uani 1 1 d . . . . .
C120 C 0.0386(11) 0.0028(10) 0.7704(10) 0.029(3) Uani 1 1 d . . . . .
H120 H 0.1043 0.0074 0.7904 0.035 Uiso 1 1 calc R U . . .
C121 C -0.0428(12) -0.0501(11) 0.8422(10) 0.035(3) Uani 1 1 d . . . . .
H121 H -0.0336 -0.0831 0.9121 0.042 Uiso 1 1 calc R U . . .
C122 C -0.1401(16) -0.0556(14) 0.8126(11) 0.052(5) Uani 1 1 d . . . . .
H122 H -0.1974 -0.0918 0.8626 0.062 Uiso 1 1 calc R U . . .
C123 C -0.1526(18) -0.009(2) 0.7123(13) 0.079(8) Uani 1 1 d . . . . .
H123 H -0.2189 -0.0121 0.6922 0.095 Uiso 1 1 calc R U . . .
C124 C -0.0683(16) 0.0428(15) 0.6395(10) 0.056(5) Uani 1 1 d . . . . .
H124 H -0.0757 0.0738 0.5691 0.067 Uiso 1 1 calc R U . . .

loop_
_atom_site_aniso_label
_atom_site_aniso_U_11
_atom_site_aniso_U_22
_atom_site_aniso_U_33
_atom_site_aniso_U_23
_atom_site_aniso_U_13
_atom_site_aniso_U_12
Pt1 0.0114(3) 0.0113(3) 0.0165(3) -0.0078(2) -0.0052(2) 0.0012(2)
Pt2 0.0159(2) 0.0126(2) 0.0170(2) -0.00748(17) -0.00312(16) -0.00001(17)
Pt3 0.0114(2) 0.0165(2) 0.0251(2) -0.01178(18) -0.00565(16) 0.00193(17)
Pt4 0.0137(2) 0.0110(2) 0.0176(2) -0.00752(16) -0.00504(15) 0.00101(16)
Sn1 0.0279(4) 0.0153(4) 0.0189(4) -0.0096(3) 0.0008(3) -0.0017(3)
Sn2 0.0132(4) 0.0150(4) 0.0207(4) -0.0093(3) -0.0072(3) 0.0000(3)
Sn3 0.0147(4) 0.0110(4) 0.0180(4) -0.0071(3) -0.0049(3) 0.0011(3)
Sn4 0.0200(4) 0.0176(4) 0.0227(4) -0.0089(3) -0.0042(3) 0.0034(3)
Br1 0.0274(12) 0.0160(12) 0.0216(11) -0.0080(9) -0.0002(9) 0.0033(9)
O1 0.0274(12) 0.0160(12) 0.0216(11) -0.0080(9) -0.0002(9) 0.0033(9)
Br2 0.0604(11) 0.135(2) 0.0588(10) -0.0736(13) 0.0113(9) -0.0464(13)
Br3 0.0257(6) 0.0253(7) 0.0413(7) -0.0143(6) 0.0015(5) -0.0027(5)
Br4 0.0294(6) 0.0218(6) 0.0249(6) -0.0088(5) -0.0153(5) -0.0001(5)
Br5 0.0213(6) 0.0242(6) 0.0373(7) -0.0121(5) -0.0056(5) -0.0077(5)
Br6 0.0274(6) 0.0196(6) 0.0309(6) -0.0102(5) -0.0173(5) 0.0064(5)
Br7 0.0296(7) 0.0217(6) 0.0315(6) -0.0091(5) -0.0037(5) -0.0101(5)
Br8 0.0331(7) 0.0190(6) 0.0299(6) -0.0088(5) -0.0074(5) 0.0020(5)
Br9 0.0199(6) 0.0347(7) 0.0387(7) -0.0166(6) -0.0013(5) 0.0018(5)
C2 0.020(6) 0.019(6) 0.022(6) -0.007(5) -0.004(5) 0.004(5)
C3 0.018(7) 0.034(8) 0.066(9) -0.041(7) -0.006(6) 0.007(6)
C4 0.025(6) 0.030(7) 0.023(6) -0.016(5) -0.012(5) 0.002(5)
O2 0.051(6) 0.022(5) 0.020(5) 0.001(4) 0.000(4) 0.000(4)
O3 0.022(5) 0.074(9) 0.098(9) -0.060(8) -0.023(6) 0.012(5)
O4 0.056(7) 0.019(5) 0.055(6) -0.021(5) -0.022(5) -0.010(5)
P1 0.0298(17) 0.0167(15) 0.0214(14) -0.0077(12) -0.0087(12) -0.0055(13)
C101 0.037(7) 0.017(6) 0.015(5) -0.002(5) -0.017(5) 0.000(5)
C102 0.040(8) 0.013(6) 0.044(8) -0.014(6) -0.026(6) 0.009(5)
C103 0.046(9) 0.030(8) 0.055(9) -0.027(7) -0.021(7) -0.005(7)
C104 0.051(9) 0.029(8) 0.047(8) -0.027(7) -0.020(7) 0.001(7)
C105 0.046(9) 0.020(7) 0.054(9) -0.016(6) -0.027(7) -0.002(6)
C106 0.043(8) 0.014(6) 0.027(6) -0.006(5) -0.019(5) -0.002(5)
C107 0.026(6) 0.018(6) 0.015(5) -0.007(4) 0.001(4) -0.012(5)
C108 0.030(7) 0.012(6) 0.019(6) -0.003(4) -0.007(5) 0.000(5)
C109 0.032(7) 0.015(6) 0.037(7) -0.016(5) -0.008(5) -0.003(5)
C110 0.036(7) 0.026(7) 0.029(6) -0.013(5) -0.011(6) -0.003(6)
C111 0.043(8) 0.020(7) 0.033(7) -0.016(5) -0.015(6) -0.005(6)
C112 0.040(8) 0.019(7) 0.033(7) -0.012(5) -0.008(6) -0.008(6)
C113 0.020(6) 0.019(6) 0.022(6) -0.010(5) -0.003(5) 0.005(5)
C114 0.030(7) 0.026(7) 0.030(6) -0.016(5) -0.012(5) 0.007(6)
C115 0.028(7) 0.034(8) 0.034(7) -0.018(6) -0.011(5) -0.001(6)
C116 0.040(8) 0.026(7) 0.037(7) -0.002(6) -0.018(6) -0.010(6)
C117 0.034(8) 0.068(11) 0.023(7) -0.021(7) 0.001(6) -0.001(8)
C118 0.036(8) 0.039(8) 0.026(6) -0.013(6) -0.016(6) 0.007(6)
C119 0.035(7) 0.019(6) 0.022(6) -0.004(5) -0.002(5) -0.016(6)
C120 0.024(7) 0.022(7) 0.039(7) -0.008(6) -0.013(5) 0.001(5)
C121 0.046(9) 0.033(8) 0.022(6) -0.010(6) -0.001(6) -0.005(7)
C122 0.074(12) 0.054(11) 0.036(8) -0.001(7) -0.014(8) -0.045(10)
C123 0.091(15) 0.14(2) 0.036(9) -0.011(10) -0.017(9) -0.088(16)
C124 0.083(13) 0.080(13) 0.019(7) -0.001(7) -0.015(7) -0.062(11)

loop_
_atom_type_symbol
_atom_type_description
_atom_type_scat_dispersion_real
_atom_type_scat_dispersion_imag
_atom_type_scat_source
C C 0.0033 0.0016 'International Tables Vol C Tables 4.2.6.8 and 6.1.1.4'
H H 0.0000 0.0000 'International Tables Vol C Tables 4.2.6.8 and 6.1.1.4'
O O 0.0106 0.0060 'International Tables Vol C Tables 4.2.6.8 and 6.1.1.4'
P P 0.1023 0.0942 'International Tables Vol C Tables 4.2.6.8 and 6.1.1.4'
Br Br -0.2901 2.4595 'International Tables Vol C Tables 4.2.6.8 and 6.1.1.4'
Sn Sn -0.6537 1.4246 'International Tables Vol C Tables 4.2.6.8 and 6.1.1.4'
Pt Pt -1.7033 8.3905 'International Tables Vol C Tables 4.2.6.8 and 6.1.1.4'

loop_
_geom_angle_atom_site_label_1
_geom_angle_atom_site_label_2
_geom_angle_atom_site_label_3
_geom_angle
_geom_angle_site_symmetry_1
_geom_angle_site_symmetry_3
Sn2 Pt1 Sn2 180.0 2_665 .
Sn2 Pt1 Pt2 75.785(19) 2_665 2_665
Sn2 Pt1 Pt2 104.216(19) . 2_665
Sn2 Pt1 Pt2 104.217(19) 2_665 .
Sn2 Pt1 Pt2 75.783(19) . .
Pt2 Pt1 Pt2 180.0 2_665 .
Sn2 Pt1 Pt4 61.053(19) 2_665 .
Sn2 Pt1 Pt4 118.947(19) . .
Pt2 Pt1 Pt4 63.414(14) 2_665 .
Pt2 Pt1 Pt4 116.587(14) . .
Sn2 Pt1 Pt4 118.947(19) 2_665 2_665
Sn2 Pt1 Pt4 61.053(19) . 2_665
Pt2 Pt1 Pt4 116.585(13) 2_665 2_665
Pt2 Pt1 Pt4 63.414(13) . 2_665
Pt4 Pt1 Pt4 179.999(17) . 2_665
Sn2 Pt1 Sn3 85.21(2) 2_665 .
Sn2 Pt1 Sn3 94.78(2) . .
Pt2 Pt1 Sn3 122.073(17) 2_665 .
Pt2 Pt1 Sn3 57.928(17) . .
Pt4 Pt1 Sn3 59.503(19) . .
Pt4 Pt1 Sn3 120.498(19) 2_665 .
Sn2 Pt1 Sn3 94.79(2) 2_665 2_665
Sn2 Pt1 Sn3 85.21(2) . 2_665
Pt2 Pt1 Sn3 57.928(17) 2_665 2_665
Pt2 Pt1 Sn3 122.071(17) . 2_665
Pt4 Pt1 Sn3 120.498(19) . 2_665
Pt4 Pt1 Sn3 59.501(19) 2_665 2_665
Sn3 Pt1 Sn3 180.0 . 2_665
Sn2 Pt1 Pt3 58.445(19) 2_665 2_665
Sn2 Pt1 Pt3 121.555(19) . 2_665
Pt2 Pt1 Pt3 106.964(13) 2_665 2_665
Pt2 Pt1 Pt3 73.037(13) . 2_665
Pt4 Pt1 Pt3 119.047(12) . 2_665
Pt4 Pt1 Pt3 60.953(12) 2_665 2_665
Sn3 Pt1 Pt3 108.053(18) . 2_665
Sn3 Pt1 Pt3 71.947(18) 2_665 2_665
Sn2 Pt1 Pt3 121.553(19) 2_665 .
Sn2 Pt1 Pt3 58.447(19) . .
Pt2 Pt1 Pt3 73.035(13) 2_665 .
Pt2 Pt1 Pt3 106.964(13) . .
Pt4 Pt1 Pt3 60.952(12) . .
Pt4 Pt1 Pt3 119.048(12) 2_665 .
Sn3 Pt1 Pt3 71.947(18) . .
Sn3 Pt1 Pt3 108.053(18) 2_665 .
Pt3 Pt1 Pt3 180.0 2_665 .
C2 Pt2 Sn1 88.5(4) . .
C2 Pt2 Sn3 90.2(4) . .
Sn1 Pt2 Sn3 175.93(3) . .
C2 Pt2 Pt1 151.2(4) . .
Sn1 Pt2 Pt1 119.07(2) . .
Sn3 Pt2 Pt1 61.742(19) . .
C2 Pt2 Pt4 145.9(4) . 2_665
Sn1 Pt2 Pt4 60.45(2) . 2_665
Sn3 Pt2 Pt4 119.79(2) . 2_665
Pt1 Pt2 Pt4 58.885(12) . 2_665
C3 Pt3 Sn4 92.2(4) . .
C3 Pt3 Sn2 86.8(4) . .
Sn4 Pt3 Sn2 167.09(3) . .
C3 Pt3 Pt1 146.1(4) . .
Sn4 Pt3 Pt1 120.54(2) . .
Sn2 Pt3 Pt1 59.257(17) . .
C3 Pt3 Pt4 154.0(4) . .
Sn4 Pt3 Pt4 61.90(2) . .
Sn2 Pt3 Pt4 117.84(2) . .
Pt1 Pt3 Pt4 59.020(13) . .
C3 Pt3 Sn3 127.9(5) . .
Sn4 Pt3 Sn3 85.80(2) . .
Sn2 Pt3 Sn3 84.66(2) . .
Pt1 Pt3 Sn3 53.652(16) . .
Pt4 Pt3 Sn3 53.009(18) . .
C4 Pt4 Sn3 98.6(3) . .
C4 Pt4 Pt1 144.8(4) . .
Sn3 Pt4 Pt1 60.292(18) . .
C4 Pt4 Sn2 93.9(4) . 2_665
Sn3 Pt4 Sn2 84.30(2) . 2_665
Pt1 Pt4 Sn2 58.533(17) . 2_665
C4 Pt4 Sn1 93.6(3) . 2_665
Sn3 Pt4 Sn1 164.56(3) . 2_665
Pt1 Pt4 Sn1 113.20(2) . 2_665
Sn2 Pt4 Sn1 104.47(3) 2_665 2_665
C4 Pt4 Pt3 144.5(4) . .
Sn3 Pt4 Pt3 71.88(2) . .
Pt1 Pt4 Pt3 60.028(13) . .
Sn2 Pt4 Pt3 118.14(2) 2_665 .
Sn1 Pt4 Pt3 92.71(2) 2_665 .
C4 Pt4 Sn4 91.2(4) . .
Sn3 Pt4 Sn4 93.78(3) . .
Pt1 Pt4 Sn4 116.32(2) . .
Sn2 Pt4 Sn4 174.78(3) 2_665 .
Sn1 Pt4 Sn4 76.35(3) 2_665 .
Pt3 Pt4 Sn4 56.64(2) . .
C4 Pt4 Pt2 139.2(3) . 2_665
Sn3 Pt4 Pt2 117.23(2) . 2_665
Pt1 Pt4 Pt2 57.700(14) . 2_665
Sn2 Pt4 Pt2 72.21(2) 2_665 2_665
Sn1 Pt4 Pt2 55.739(19) 2_665 2_665
Pt3 Pt4 Pt2 70.323(16) . 2_665
Sn4 Pt4 Pt2 104.56(2) . 2_665
O1 Sn1 Br2 107.8(5) . .
O1 Sn1 Br3 83.4(4) . .
Br2 Sn1 Br3 101.11(6) . .
O1 Sn1 Pt2 129.1(5) . .
Br2 Sn1 Pt2 120.47(7) . .
Br3 Sn1 Pt2 101.17(4) . .
Br2 Sn1 Br1 88.60(8) . .
Br3 Sn1 Br1 89.29(7) . .
Pt2 Sn1 Br1 145.73(6) . .
O1 Sn1 Pt4 78.8(4) . 2_665
Br2 Sn1 Pt4 120.92(5) . 2_665
Br3 Sn1 Pt4 137.58(5) . 2_665
Pt2 Sn1 Pt4 63.82(2) . 2_665
Br1 Sn1 Pt4 86.43(5) . 2_665
Br5 Sn2 Br4 97.66(5) . .
Br5 Sn2 Pt3 108.48(4) . .
Br4 Sn2 Pt3 111.02(4) . .
Br5 Sn2 Pt1 133.85(4) . .
Br4 Sn2 Pt1 128.35(4) . .
Pt3 Sn2 Pt1 62.297(19) . .
Br5 Sn2 Pt4 105.19(4) . 2_665
Br4 Sn2 Pt4 109.27(4) . 2_665
Pt3 Sn2 Pt4 122.23(3) . 2_665
Pt1 Sn2 Pt4 60.413(18) . 2_665
Br6 Sn3 Br7 96.30(5) . .
Br6 Sn3 Pt2 103.97(4) . .
Br7 Sn3 Pt2 114.27(4) . .
Br6 Sn3 Pt4 114.93(4) . .
Br7 Sn3 Pt4 105.51(4) . .
Pt2 Sn3 Pt4 119.64(3) . .
Br6 Sn3 Pt1 121.91(4) . .
Br7 Sn3 Pt1 141.78(4) . .
Pt2 Sn3 Pt1 60.331(19) . .
Pt4 Sn3 Pt1 60.205(18) . .
Br6 Sn3 Pt3 75.52(4) . .
Br7 Sn3 Pt3 149.29(4) . .
Pt2 Sn3 Pt3 96.43(2) . .
Pt4 Sn3 Pt3 55.111(17) . .
Pt1 Sn3 Pt3 54.401(15) . .
O1 Sn4 Br8 105.1(5) 2_665 .
O1 Sn4 Br9 87.5(5) 2_665 .
Br8 Sn4 Br9 100.50(5) . .
O1 Sn4 Pt3 118.9(5) 2_665 .
Br8 Sn4 Pt3 128.07(4) . .
Br9 Sn4 Pt3 107.26(4) . .
Br8 Sn4 Br1 91.22(6) . 2_665
Br9 Sn4 Br1 90.22(6) . 2_665
Pt3 Sn4 Br1 130.68(6) . 2_665
O1 Sn4 Pt4 80.6(5) 2_665 .
Br8 Sn4 Pt4 103.58(4) . .
Br9 Sn4 Pt4 155.18(5) . .
Pt3 Sn4 Pt4 61.46(2) . .
Br1 Sn4 Pt4 83.35(5) 2_665 .
Sn1 Br1 Sn4 78.18(7) . 2_665
Sn4 O1 Sn1 106.4(8) 2_665 .
Sn4 O1 H1 126.8 2_665 .
Sn1 O1 H1 126.8 . .
O2 C2 Pt2 174.8(11) . .
O3 C3 Pt3 178.3(12) . .
O4 C4 Pt4 179.8(13) . .
C119 P1 C113 109.4(6) . .
C119 P1 C107 110.9(5) . .
C113 P1 C107 110.0(6) . .
C119 P1 C101 106.5(6) . .
C113 P1 C101 111.1(5) . .
C107 P1 C101 108.9(6) . .
C106 C101 C102 120.6(12) . .
C106 C101 P1 121.5(10) . .
C102 C101 P1 118.0(9) . .
C101 C102 C103 119.4(12) . .
C101 C102 H102 120.3 . .
C103 C102 H102 120.3 . .
C104 C103 C102 118.5(14) . .
C104 C103 H103 120.8 . .
C102 C103 H103 120.8 . .
C103 C104 C105 121.6(14) . .
C103 C104 H104 119.2 . .
C105 C104 H104 119.2 . .
C106 C105 C104 120.2(13) . .
C106 C105 H105 119.9 . .
C104 C105 H105 119.9 . .
C105 C106 C101 119.8(13) . .
C105 C106 H106 120.1 . .
C101 C106 H106 120.1 . .
C112 C107 C108 120.2(11) . .
C112 C107 P1 120.3(9) . .
C108 C107 P1 119.5(9) . .
C109 C108 C107 118.2(11) . .
C109 C108 H108 120.9 . .
C107 C108 H108 120.9 . .
C108 C109 C110 121.6(12) . .
C108 C109 H109 119.2 . .
C110 C109 H109 119.2 . .
C111 C110 C109 120.3(12) . .
C111 C110 H110 119.9 . .
C109 C110 H110 119.9 . .
C110 C111 C112 118.5(13) . .
C110 C111 H111 120.8 . .
C112 C111 H111 120.8 . .
C107 C112 C111 121.1(12) . .
C107 C112 H112 119.4 . .
C111 C112 H112 119.4 . .
C114 C113 C118 118.9(12) . .
C114 C113 P1 120.3(9) . .
C118 C113 P1 120.7(9) . .
C113 C114 C115 121.8(12) . .
C113 C114 H114 119.1 . .
C115 C114 H114 119.1 . .
C116 C115 C114 117.4(13) . .
C116 C115 H115 121.3 . .
C114 C115 H115 121.3 . .
C115 C116 C117 121.9(13) . .
C115 C116 H116 119.0 . .
C117 C116 H116 119.0 . .
C118 C117 C116 119.7(13) . .
C118 C117 H117 120.2 . .
C116 C117 H117 120.2 . .
C117 C118 C113 120.2(13) . .
C117 C118 H118 119.9 . .
C113 C118 H118 119.9 . .
C120 C119 C124 120.6(11) . .
C120 C119 P1 119.3(10) . .
C124 C119 P1 119.9(10) . .
C121 C120 C119 120.1(12) . .
C121 C120 H120 120.0 . .
C119 C120 H120 120.0 . .
C120 C121 C122 119.7(13) . .
C120 C121 H121 120.1 . .
C122 C121 H121 120.1 . .
C123 C122 C121 120.0(14) . .
C123 C122 H122 120.0 . .
C121 C122 H122 120.0 . .
C122 C123 C124 119.8(15) . .
C122 C123 H123 120.1 . .
C124 C123 H123 120.1 . .
C119 C124 C123 119.7(13) . .
C119 C124 H124 120.1 . .
C123 C124 H124 120.1 . .

loop_
_geom_bond_atom_site_label_1
_geom_bond_atom_site_label_2
_geom_bond_distance
_geom_bond_site_symmetry_2
Pt1 Sn2 2.6770(7) 2_665
Pt1 Sn2 2.6771(7) .
Pt1 Pt2 2.6947(5) 2_665
Pt1 Pt2 2.6947(5) .
Pt1 Pt4 2.7293(5) .
Pt1 Pt4 2.7294(5) 2_665
Pt1 Sn3 2.7317(8) .
Pt1 Sn3 2.7317(8) 2_665
Pt1 Pt3 2.7577(5) 2_665
Pt1 Pt3 2.7577(5) .
Pt2 C2 1.866(12) .
Pt2 Sn1 2.6256(9) .
Pt2 Sn3 2.6280(8) .
Pt2 Pt4 2.8509(6) 2_665
Pt3 C3 1.855(13) .
Pt3 Sn4 2.6461(9) .
Pt3 Sn2 2.6543(8) .
Pt3 Pt4 2.7830(6) .
Pt3 Sn3 3.2246(9) .
Pt4 C4 1.939(13) .
Pt4 Sn3 2.7100(9) .
Pt4 Sn2 2.7465(9) 2_665
Pt4 Sn1 2.7636(9) 2_665
Pt4 Sn4 2.7945(9) .
Pt4 Pt2 2.8509(6) 2_665
Sn1 O1 2.222(17) .
Sn1 Br2 2.4669(18) .
Sn1 Br3 2.5130(15) .
Sn1 Br1 2.657(2) .
Sn1 Pt4 2.7636(9) 2_665
Sn2 Br5 2.5067(13) .
Sn2 Br4 2.5081(13) .
Sn2 Pt4 2.7465(9) 2_665
Sn3 Br6 2.5147(13) .
Sn3 Br7 2.5185(13) .
Sn4 O1 2.066(17) 2_665
Sn4 Br8 2.4807(14) .
Sn4 Br9 2.5038(15) .
Sn4 Br1 2.789(3) 2_665
Br1 Sn4 2.789(3) 2_665
O1 Sn4 2.066(17) 2_665
O1 H1 0.9500 .
C2 O2 1.115(14) .
C3 O3 1.136(17) .
C4 O4 1.083(15) .
P1 C119 1.795(12) .
P1 C113 1.803(12) .
P1 C107 1.805(11) .
P1 C101 1.815(13) .
C101 C106 1.390(17) .
C101 C102 1.402(19) .
C102 C103 1.404(19) .
C102 H102 0.9500 .
C103 C104 1.385(19) .
C103 H103 0.9500 .
C104 C105 1.39(2) .
C104 H104 0.9500 .
C105 C106 1.365(19) .
C105 H105 0.9500 .
C106 H106 0.9500 .
C107 C112 1.368(18) .
C107 C108 1.383(16) .
C108 C109 1.373(17) .
C108 H108 0.9500 .
C109 C110 1.378(18) .
C109 H109 0.9500 .
C110 C111 1.360(18) .
C110 H110 0.9500 .
C111 C112 1.394(17) .
C111 H111 0.9500 .
C112 H112 0.9500 .
C113 C114 1.363(17) .
C113 C118 1.404(17) .
C114 C115 1.396(18) .
C114 H114 0.9500 .
C115 C116 1.361(19) .
C115 H115 0.9500 .
C116 C117 1.39(2) .
C116 H116 0.9500 .
C117 C118 1.34(2) .
C117 H117 0.9500 .
C118 H118 0.9500 .
C119 C120 1.369(18) .
C119 C124 1.371(19) .
C120 C121 1.360(19) .
C120 H120 0.9500 .
C121 C122 1.40(2) .
C121 H121 0.9500 .
C122 C123 1.36(2) .
C122 H122 0.9500 .
C123 C124 1.38(2) .
C123 H123 0.9500 .
C124 H124 0.9500 .
